data_4330357
loop_
_publ_author_name
'Claudia K\"othe'
'Ramona Metzinger'
'Christian Herwig'
'Christian Limberg'

_publ_contact_author_address
;
      Institut fuer Chemie
      Humboldt Universitaet zu Berlin
      Brook-Taylor-Str. 2
      12489 Berlin
      Germany
;
_publ_contact_author_email ramona.metzinger@chemie.hu-berlin.de
_publ_contact_author_fax 0049-30-20936966
_publ_contact_author_name 'Ramona Metzinger'
_publ_contact_author_phone 0049-30-20937391
_publ_section_title
;
 Reductive Deprotonation and Dehydrogenation of Phenylhydrazine at a
 Nickel Center To Give a Nickel Diazenido Complex
;
_journal_name_full 'Inorganic Chemistry'
_journal_page_first 9740
_journal_page_last 9747
_journal_paper_doi 10.1021/ic301066x
_journal_volume 51
_journal_year 2012
_chemical_formula_moiety 'C41 H60 N4 Ni'
_chemical_formula_sum 'C41 H60 N4 Ni'
_chemical_formula_weight 667.64
_chemical_name_systematic
; 
 ? 
;
_space_group_IT_number 14
_symmetry_cell_setting monoclinic
_symmetry_space_group_name_Hall '-P 2ybc'
_symmetry_space_group_name_H-M 'P 1 21/c 1'
_atom_sites_solution_hydrogens geom
_atom_sites_solution_primary direct
_atom_sites_solution_secondary difmap
_audit_creation_method SHELXL-97
_cell_angle_alpha 90.00
_cell_angle_beta 113.932(2)
_cell_angle_gamma 90.00
_cell_formula_units_Z 4
_cell_length_a 18.6151(6)
_cell_length_b 12.2221(3)
_cell_length_c 19.5038(7)
_cell_measurement_reflns_used 30862
_cell_measurement_temperature 100(2)
_cell_measurement_theta_max 28.38
_cell_measurement_theta_min 2.02
_cell_volume 4055.9(2)
_computing_cell_refinement 'X-AREA (Stoe & Cie, 2002)'
_computing_data_collection 'X-AREA (Stoe & Cie, 2002)'
_computing_data_reduction 'X-RED (Stoe & Cie, 2002)'
_computing_publication_material 'SHELXL97 (Sheldrick, 1997)'
_computing_structure_refinement 'SHELXL-97 (Sheldrick, 1997)'
_computing_structure_solution 'SHELXS-97 (Sheldrick, 1990)'
_diffrn_ambient_temperature 100(2)
_diffrn_measured_fraction_theta_full 0.982
_diffrn_measured_fraction_theta_max 0.982
_diffrn_measurement_device_type 'STOE IPDS 2 Theta'
_diffrn_measurement_method 'Rotation Method'
_diffrn_radiation_monochromator graphite
_diffrn_radiation_source 'fine-focus sealed tube'
_diffrn_radiation_type MoK\a
_diffrn_radiation_wavelength 0.71073
_diffrn_reflns_av_R_equivalents 0.0000
_diffrn_reflns_av_sigmaI/netI 0.0705
_diffrn_reflns_limit_h_max 22
_diffrn_reflns_limit_h_min -24
_diffrn_reflns_limit_k_max 16
_diffrn_reflns_limit_k_min 0
_diffrn_reflns_limit_l_max 25
_diffrn_reflns_limit_l_min 0
_diffrn_reflns_number 9657
_diffrn_reflns_theta_full 28.04
_diffrn_reflns_theta_max 28.04
_diffrn_reflns_theta_min 2.69
_diffrn_standards_decay_% 'No decay'
_exptl_absorpt_coefficient_mu 0.509
_exptl_absorpt_correction_type none
_exptl_absorpt_process_details none
_exptl_crystal_colour red
_exptl_crystal_density_diffrn 1.093
_exptl_crystal_description needle
_exptl_crystal_F_000 1448
_exptl_crystal_size_max 0.40
_exptl_crystal_size_mid 0.20
_exptl_crystal_size_min 0.08
_refine_diff_density_max 0.694
_refine_diff_density_min -0.651
_refine_diff_density_rms 0.058
_refine_ls_extinction_coef 0.0014(3)
_refine_ls_extinction_expression Fc^*^=kFc[1+0.001xFc^2^\l^3^/sin(2\q)]^-1/4^
_refine_ls_extinction_method SHELXL
_refine_ls_goodness_of_fit_ref 0.839
_refine_ls_hydrogen_treatment mixed
_refine_ls_matrix_type full
_refine_ls_number_parameters 438
_refine_ls_number_reflns 9657
_refine_ls_number_restraints 0
_refine_ls_restrained_S_all 0.839
_refine_ls_R_factor_all 0.0593
_refine_ls_R_factor_gt 0.0370
_refine_ls_shift/su_max 0.002
_refine_ls_shift/su_mean 0.000
_refine_ls_structure_factor_coef Fsqd
_refine_ls_weighting_details 'calc w=1/[\s^2^(Fo^2^)+(0.0466P)^2^+0.0000P] where P=(Fo^2^+2Fc^2^)/3'
_refine_ls_weighting_scheme calc
_refine_ls_wR_factor_gt 0.0818
_refine_ls_wR_factor_ref 0.0855
_reflns_number_gt 6436
_reflns_number_total 9657
_reflns_threshold_expression >2sigma(I)
_cod_data_source_file ic301066x_si_001_2.cif
_cod_data_source_block c:\stoe\1\moni33_complex1
_cod_original_sg_symbol_Hall -P2ybc
_cod_database_code 4330357

loop_
_symmetry_equiv_pos_as_xyz
'x, y, z'
'-x, y+1/2, -z+1/2'
'-x, -y, -z'
'x, -y-1/2, z-1/2'

loop_
_atom_site_label
_atom_site_type_symbol
_atom_site_fract_x
_atom_site_fract_y
_atom_site_fract_z
_atom_site_U_iso_or_equiv
_atom_site_adp_type
_atom_site_occupancy
_atom_site_symmetry_multiplicity
_atom_site_calc_flag
_atom_site_refinement_flags
C1 C 0.84720(11) 0.50775(14) 0.76121(11) 0.0179(4) Uani 1 1 d .
H1 H 0.8818 0.5408 0.7425 0.021 Uiso 1 1 calc R
C2 C 0.78495(11) 0.57443(14) 0.75768(10) 0.0158(4) Uani 1 1 d .
C3 C 0.86772(10) 0.40086(15) 0.78743(10) 0.0160(3) Uani 1 1 d .
C4 C 0.94472(11) 0.36146(15) 0.78044(11) 0.0194(4) Uani 1 1 d .
C5 C 1.01190(12) 0.44101(18) 0.82466(13) 0.0295(5) Uani 1 1 d .
H5A H 1.0606 0.4165 0.8216 0.044 Uiso 1 1 calc R
H5B H 1.0191 0.4426 0.8773 0.044 Uiso 1 1 calc R
H5C H 0.9987 0.5146 0.8032 0.044 Uiso 1 1 calc R
C6 C 0.97706(12) 0.24632(16) 0.80829(13) 0.0264(4) Uani 1 1 d .
H6A H 1.0254 0.2345 0.8007 0.040 Uiso 1 1 calc R
H6B H 0.9379 0.1913 0.7801 0.040 Uiso 1 1 calc R
H6C H 0.9884 0.2399 0.8618 0.040 Uiso 1 1 calc R
C7 C 0.92868(12) 0.36484(18) 0.69621(12) 0.0281(5) Uani 1 1 d .
H7A H 0.9748 0.3375 0.6894 0.042 Uiso 1 1 calc R
H7B H 0.9179 0.4404 0.6780 0.042 Uiso 1 1 calc R
H7C H 0.8831 0.3188 0.6679 0.042 Uiso 1 1 calc R
C8 C 0.78685(11) 0.69097(15) 0.72513(11) 0.0181(4) Uani 1 1 d .
C9 C 0.78693(13) 0.67811(17) 0.64637(12) 0.0263(4) Uani 1 1 d .
H9A H 0.7390 0.6400 0.6134 0.040 Uiso 1 1 calc R
H9B H 0.8330 0.6356 0.6501 0.040 Uiso 1 1 calc R
H9C H 0.7888 0.7506 0.6256 0.040 Uiso 1 1 calc R
C10 C 0.86273(12) 0.74783(15) 0.77776(12) 0.0221(4) Uani 1 1 d .
H10A H 0.8682 0.8178 0.7558 0.033 Uiso 1 1 calc R
H10B H 0.9079 0.7010 0.7847 0.033 Uiso 1 1 calc R
H10C H 0.8605 0.7610 0.8264 0.033 Uiso 1 1 calc R
C11 C 0.72008(12) 0.77097(15) 0.71567(12) 0.0226(4) Uani 1 1 d .
H11A H 0.7197 0.7865 0.7648 0.034 Uiso 1 1 calc R
H11B H 0.6697 0.7384 0.6828 0.034 Uiso 1 1 calc R
H11C H 0.7281 0.8392 0.6933 0.034 Uiso 1 1 calc R
C12 C 0.66422(10) 0.59764(15) 0.77741(10) 0.0172(3) Uani 1 1 d .
C13 C 0.66806(12) 0.66078(15) 0.83893(11) 0.0217(4) Uani 1 1 d .
C14 C 0.59855(14) 0.71021(18) 0.83435(15) 0.0342(5) Uani 1 1 d .
H14 H 0.5996 0.7549 0.8746 0.041 Uiso 1 1 calc R
C15 C 0.52834(14) 0.6957(2) 0.77279(16) 0.0410(6) Uani 1 1 d .
H15 H 0.4816 0.7286 0.7717 0.049 Uiso 1 1 calc R
C16 C 0.52607(13) 0.63378(19) 0.71316(14) 0.0350(5) Uani 1 1 d .
H16 H 0.4777 0.6246 0.6708 0.042 Uiso 1 1 calc R
C17 C 0.59378(12) 0.58427(15) 0.71405(12) 0.0239(4) Uani 1 1 d .
C18 C 0.59112(14) 0.51995(18) 0.64618(12) 0.0328(5) Uani 1 1 d .
H18 H 0.6469 0.5020 0.6560 0.039 Uiso 1 1 calc R
C19 C 0.54873(18) 0.4126(2) 0.63559(15) 0.0466(6) Uani 1 1 d .
H19A H 0.4950 0.4253 0.6312 0.070 Uiso 1 1 calc R
H19B H 0.5765 0.3652 0.6788 0.070 Uiso 1 1 calc R
H19C H 0.5470 0.3771 0.5899 0.070 Uiso 1 1 calc R
C20 C 0.55952(17) 0.5867(2) 0.57466(13) 0.0446(6) Uani 1 1 d .
H20A H 0.5646 0.5446 0.5341 0.067 Uiso 1 1 calc R
H20B H 0.5895 0.6548 0.5823 0.067 Uiso 1 1 calc R
H20C H 0.5040 0.6037 0.5613 0.067 Uiso 1 1 calc R
C21 C 0.74443(13) 0.67527(18) 0.90753(12) 0.0285(5) Uani 1 1 d .
H21 H 0.7883 0.6570 0.8924 0.034 Uiso 1 1 calc R
C22 C 0.75734(19) 0.7927(2) 0.93711(15) 0.0455(7) Uani 1 1 d .
H22A H 0.7517 0.8430 0.8961 0.068 Uiso 1 1 calc R
H22B H 0.8103 0.7996 0.9769 0.068 Uiso 1 1 calc R
H22C H 0.7183 0.8107 0.9572 0.068 Uiso 1 1 calc R
C23 C 0.75011(16) 0.5972(2) 0.97021(14) 0.0432(6) Uani 1 1 d .
H23A H 0.7066 0.6111 0.9851 0.065 Uiso 1 1 calc R
H23B H 0.8002 0.6086 1.0134 0.065 Uiso 1 1 calc R
H23C H 0.7472 0.5216 0.9525 0.065 Uiso 1 1 calc R
C24 C 0.84587(11) 0.23638(14) 0.84603(11) 0.0168(4) Uani 1 1 d .
C25 C 0.81742(11) 0.14276(15) 0.80120(11) 0.0188(4) Uani 1 1 d .
C26 C 0.84046(12) 0.04055(15) 0.83433(12) 0.0241(4) Uani 1 1 d .
H26 H 0.8222 -0.0235 0.8047 0.029 Uiso 1 1 calc R
C27 C 0.88944(13) 0.03051(16) 0.90964(13) 0.0279(5) Uani 1 1 d .
H27 H 0.9055 -0.0399 0.9311 0.034 Uiso 1 1 calc R
C28 C 0.91487(12) 0.12277(16) 0.95344(12) 0.0258(4) Uani 1 1 d .
H28 H 0.9475 0.1152 1.0053 0.031 Uiso 1 1 calc R
C29 C 0.89363(11) 0.22709(15) 0.92300(11) 0.0204(4) Uani 1 1 d .
C30 C 0.92245(12) 0.32741(17) 0.97288(11) 0.0237(4) Uani 1 1 d .
H30 H 0.9108 0.3933 0.9397 0.028 Uiso 1 1 calc R
C31 C 0.87823(14) 0.33952(19) 1.02319(14) 0.0346(5) Uani 1 1 d .
H31A H 0.8217 0.3447 0.9921 0.052 Uiso 1 1 calc R
H31B H 0.8959 0.4060 1.0536 0.052 Uiso 1 1 calc R
H31C H 0.8886 0.2757 1.0563 0.052 Uiso 1 1 calc R
C32 C 1.01060(14) 0.3249(2) 1.02035(15) 0.0439(6) Uani 1 1 d .
H32A H 1.0231 0.2637 1.0558 0.066 Uiso 1 1 calc R
H32B H 1.0268 0.3937 1.0481 0.066 Uiso 1 1 calc R
H32C H 1.0386 0.3155 0.9877 0.066 Uiso 1 1 calc R
C33 C 0.76282(12) 0.14978(16) 0.71892(11) 0.0210(4) Uani 1 1 d .
H33 H 0.7583 0.2285 0.7038 0.025 Uiso 1 1 calc R
C34 C 0.79338(13) 0.08600(16) 0.66831(12) 0.0279(5) Uani 1 1 d .
H34A H 0.8463 0.1117 0.6770 0.042 Uiso 1 1 calc R
H34B H 0.7581 0.0979 0.6156 0.042 Uiso 1 1 calc R
H34C H 0.7953 0.0078 0.6800 0.042 Uiso 1 1 calc R
C35 C 0.68059(12) 0.10882(19) 0.70623(12) 0.0297(4) Uani 1 1 d .
H35A H 0.6840 0.0330 0.7237 0.045 Uiso 1 1 calc R
H35B H 0.6463 0.1123 0.6526 0.045 Uiso 1 1 calc R
H35C H 0.6589 0.1550 0.7343 0.045 Uiso 1 1 calc R
C36 C 0.68215(11) 0.23623(15) 0.91175(11) 0.0197(4) Uani 1 1 d .
C37 C 0.72535(12) 0.13900(15) 0.92962(12) 0.0231(4) Uani 1 1 d .
H37 H 0.7447 0.1095 0.8953 0.028 Uiso 1 1 calc R
C38 C 0.74035(13) 0.08512(16) 0.99625(12) 0.0274(4) Uani 1 1 d .
H38 H 0.7709 0.0201 1.0076 0.033 Uiso 1 1 calc R
C39 C 0.71144(14) 0.12446(18) 1.04687(13) 0.0319(5) Uani 1 1 d .
H39 H 0.7226 0.0879 1.0931 0.038 Uiso 1 1 calc R
C40 C 0.66581(14) 0.21858(18) 1.02830(13) 0.0313(5) Uani 1 1 d .
H40 H 0.6443 0.2456 1.0616 0.038 Uiso 1 1 calc R
C41 C 0.65107(12) 0.27385(16) 0.96171(12) 0.0245(4) Uani 1 1 d .
H41 H 0.6195 0.3380 0.9500 0.029 Uiso 1 1 calc R
N1 N 0.82376(9) 0.34276(12) 0.81401(8) 0.0148(3) Uani 1 1 d .
N2 N 0.73210(9) 0.53749(12) 0.78177(8) 0.0147(3) Uani 1 1 d .
N3 N 0.66980(9) 0.28592(13) 0.84287(9) 0.0197(3) Uani 1 1 d .
N4 N 0.63793(10) 0.39189(15) 0.83362(11) 0.0236(3) Uani 1 1 d .
H4A H 0.6380(16) 0.431(2) 0.8741(16) 0.043(7) Uiso 1 1 d .
H4B H 0.5920(17) 0.401(2) 0.7922(16) 0.044(7) Uiso 1 1 d .
Ni1 Ni 0.730562(14) 0.395027(18) 0.818007(14) 0.01453(7) Uani 1 1 d .

loop_
_atom_site_aniso_label
_atom_site_aniso_U_11
_atom_site_aniso_U_22
_atom_site_aniso_U_33
_atom_site_aniso_U_23
_atom_site_aniso_U_13
_atom_site_aniso_U_12
C1 0.0188(9) 0.0160(8) 0.0230(10) -0.0003(7) 0.0126(8) -0.0022(7)
C2 0.0178(9) 0.0143(8) 0.0147(9) -0.0011(6) 0.0059(7) -0.0022(6)
C3 0.0144(8) 0.0156(8) 0.0184(8) -0.0046(8) 0.0069(7) -0.0018(7)
C4 0.0132(9) 0.0204(9) 0.0259(10) -0.0028(7) 0.0094(8) -0.0003(7)
C5 0.0159(10) 0.0290(10) 0.0429(13) -0.0063(10) 0.0111(10) -0.0026(8)
C6 0.0184(10) 0.0241(10) 0.0413(12) -0.0006(9) 0.0169(9) 0.0034(8)
C7 0.0240(10) 0.0342(11) 0.0307(11) -0.0035(9) 0.0157(9) 0.0057(8)
C8 0.0198(10) 0.0148(8) 0.0211(10) 0.0016(7) 0.0095(8) -0.0009(7)
C9 0.0350(12) 0.0229(10) 0.0234(10) 0.0029(8) 0.0141(9) -0.0013(9)
C10 0.0215(10) 0.0152(8) 0.0295(11) -0.0010(8) 0.0104(9) -0.0036(7)
C11 0.0238(10) 0.0147(9) 0.0290(11) 0.0042(8) 0.0105(9) 0.0006(7)
C12 0.0158(8) 0.0124(7) 0.0233(9) 0.0047(7) 0.0079(7) 0.0025(7)
C13 0.0240(10) 0.0165(9) 0.0285(11) 0.0005(8) 0.0147(9) 0.0012(7)
C14 0.0377(13) 0.0281(11) 0.0481(15) 0.0000(10) 0.0291(12) 0.0100(10)
C15 0.0263(12) 0.0396(13) 0.0627(17) 0.0126(12) 0.0240(12) 0.0166(10)
C16 0.0182(10) 0.0372(12) 0.0431(14) 0.0113(10) 0.0056(10) 0.0041(9)
C17 0.0197(10) 0.0198(10) 0.0274(10) 0.0067(8) 0.0048(8) 0.0018(7)
C18 0.0305(12) 0.0332(11) 0.0232(11) -0.0005(9) -0.0009(9) 0.0012(9)
C19 0.0648(18) 0.0357(14) 0.0378(14) 0.0025(11) 0.0191(13) -0.0087(12)
C20 0.0537(16) 0.0409(14) 0.0283(12) -0.0017(10) 0.0055(11) -0.0214(12)
C21 0.0296(11) 0.0301(11) 0.0290(11) -0.0110(9) 0.0150(10) -0.0037(9)
C22 0.0708(19) 0.0325(12) 0.0339(14) -0.0105(10) 0.0219(14) -0.0184(13)
C23 0.0463(15) 0.0336(12) 0.0355(13) 0.0008(11) 0.0019(11) -0.0022(12)
C24 0.0149(9) 0.0153(8) 0.0227(10) 0.0017(7) 0.0102(8) 0.0032(7)
C25 0.0182(9) 0.0161(8) 0.0243(10) -0.0007(7) 0.0109(8) 0.0005(7)
C26 0.0256(11) 0.0158(9) 0.0337(12) -0.0009(8) 0.0148(9) 0.0019(8)
C27 0.0282(11) 0.0180(9) 0.0392(13) 0.0095(9) 0.0153(10) 0.0083(8)
C28 0.0207(10) 0.0285(11) 0.0256(10) 0.0090(8) 0.0068(8) 0.0050(8)
C29 0.0165(9) 0.0210(9) 0.0229(10) 0.0023(8) 0.0071(8) 0.0016(7)
C30 0.0223(10) 0.0250(10) 0.0193(10) 0.0002(8) 0.0037(8) -0.0033(8)
C31 0.0342(13) 0.0346(12) 0.0378(13) -0.0125(10) 0.0174(11) -0.0083(10)
C32 0.0232(12) 0.0589(16) 0.0393(14) -0.0167(13) 0.0023(11) -0.0038(11)
C33 0.0237(10) 0.0173(8) 0.0221(10) -0.0043(8) 0.0093(9) -0.0022(8)
C34 0.0333(12) 0.0225(11) 0.0304(11) -0.0059(8) 0.0157(10) -0.0035(8)
C35 0.0248(10) 0.0323(10) 0.0304(11) -0.0084(10) 0.0095(9) -0.0045(10)
C36 0.0166(9) 0.0203(9) 0.0220(10) -0.0008(7) 0.0076(8) -0.0060(7)
C37 0.0243(10) 0.0189(9) 0.0281(11) 0.0014(8) 0.0128(9) -0.0019(7)
C38 0.0287(11) 0.0199(10) 0.0343(12) 0.0072(8) 0.0137(9) 0.0001(8)
C39 0.0357(12) 0.0322(12) 0.0273(11) 0.0059(9) 0.0122(10) -0.0046(9)
C40 0.0361(13) 0.0355(12) 0.0283(12) -0.0020(9) 0.0193(10) -0.0051(10)
C41 0.0237(10) 0.0236(10) 0.0292(11) 0.0003(8) 0.0139(9) -0.0011(8)
N1 0.0153(8) 0.0126(7) 0.0156(8) 0.0000(6) 0.0053(6) 0.0002(6)
N2 0.0144(7) 0.0138(7) 0.0169(8) 0.0007(6) 0.0073(6) 0.0012(6)
N3 0.0187(8) 0.0188(7) 0.0251(9) 0.0032(6) 0.0123(7) 0.0018(6)
N4 0.0229(9) 0.0208(8) 0.0308(9) 0.0048(8) 0.0146(8) 0.0036(8)
Ni1 0.01389(11) 0.01280(10) 0.01884(11) 0.00178(11) 0.00866(9) 0.00161(10)

loop_
_atom_type_symbol
_atom_type_description
_atom_type_scat_dispersion_real
_atom_type_scat_dispersion_imag
_atom_type_scat_source
C C 0.0033 0.0016 'International Tables Vol C Tables 4.2.6.8 and 6.1.1.4'
H H 0.0000 0.0000 'International Tables Vol C Tables 4.2.6.8 and 6.1.1.4'
N N 0.0061 0.0033 'International Tables Vol C Tables 4.2.6.8 and 6.1.1.4'
Ni Ni 0.3393 1.1124 'International Tables Vol C Tables 4.2.6.8 and 6.1.1.4'

loop_
_geom_angle_atom_site_label_1
_geom_angle_atom_site_label_2
_geom_angle_atom_site_label_3
_geom_angle
C2 C1 C3 131.44(16)
C2 C1 H1 114.3
C3 C1 H1 114.3
N2 C2 C1 120.20(16)
N2 C2 C8 126.45(16)
C1 C2 C8 113.35(15)
N1 C3 C1 121.24(16)
N1 C3 C4 126.52(16)
C1 C3 C4 112.24(15)
C6 C4 C5 105.46(16)
C6 C4 C7 106.17(16)
C5 C4 C7 109.91(16)
C6 C4 C3 119.32(15)
C5 C4 C3 108.66(15)
C7 C4 C3 107.13(15)
C4 C5 H5A 109.5
C4 C5 H5B 109.5
H5A C5 H5B 109.5
C4 C5 H5C 109.5
H5A C5 H5C 109.5
H5B C5 H5C 109.5
C4 C6 H6A 109.5
C4 C6 H6B 109.5
H6A C6 H6B 109.5
C4 C6 H6C 109.5
H6A C6 H6C 109.5
H6B C6 H6C 109.5
C4 C7 H7A 109.5
C4 C7 H7B 109.5
H7A C7 H7B 109.5
C4 C7 H7C 109.5
H7A C7 H7C 109.5
H7B C7 H7C 109.5
C11 C8 C10 105.84(15)
C11 C8 C9 105.85(16)
C10 C8 C9 109.84(16)
C11 C8 C2 118.58(15)
C10 C8 C2 107.86(15)
C9 C8 C2 108.67(15)
C8 C9 H9A 109.5
C8 C9 H9B 109.5
H9A C9 H9B 109.5
C8 C9 H9C 109.5
H9A C9 H9C 109.5
H9B C9 H9C 109.5
C8 C10 H10A 109.5
C8 C10 H10B 109.5
H10A C10 H10B 109.5
C8 C10 H10C 109.5
H10A C10 H10C 109.5
H10B C10 H10C 109.5
C8 C11 H11A 109.5
C8 C11 H11B 109.5
H11A C11 H11B 109.5
C8 C11 H11C 109.5
H11A C11 H11C 109.5
H11B C11 H11C 109.5
C17 C12 C13 121.57(17)
C17 C12 N2 118.67(16)
C13 C12 N2 119.53(16)
C14 C13 C12 117.3(2)
C14 C13 C21 121.21(19)
C12 C13 C21 121.52(17)
C15 C14 C13 121.7(2)
C15 C14 H14 119.2
C13 C14 H14 119.2
C16 C15 C14 120.0(2)
C16 C15 H15 120.0
C14 C15 H15 120.0
C15 C16 C17 120.8(2)
C15 C16 H16 119.6
C17 C16 H16 119.6
C16 C17 C12 118.66(19)
C16 C17 C18 120.2(2)
C12 C17 C18 121.08(18)
C19 C18 C20 111.0(2)
C19 C18 C17 113.6(2)
C20 C18 C17 112.73(19)
C19 C18 H18 106.3
C20 C18 H18 106.3
C17 C18 H18 106.3
C18 C19 H19A 109.5
C18 C19 H19B 109.5
H19A C19 H19B 109.5
C18 C19 H19C 109.5
H19A C19 H19C 109.5
H19B C19 H19C 109.5
C18 C20 H20A 109.5
C18 C20 H20B 109.5
H20A C20 H20B 109.5
C18 C20 H20C 109.5
H20A C20 H20C 109.5
H20B C20 H20C 109.5
C13 C21 C23 111.76(18)
C13 C21 C22 113.0(2)
C23 C21 C22 109.67(19)
C13 C21 H21 107.4
C23 C21 H21 107.4
C22 C21 H21 107.4
C21 C22 H22A 109.5
C21 C22 H22B 109.5
H22A C22 H22B 109.5
C21 C22 H22C 109.5
H22A C22 H22C 109.5
H22B C22 H22C 109.5
C21 C23 H23A 109.5
C21 C23 H23B 109.5
H23A C23 H23B 109.5
C21 C23 H23C 109.5
H23A C23 H23C 109.5
H23B C23 H23C 109.5
C29 C24 C25 120.92(17)
C29 C24 N1 119.07(16)
C25 C24 N1 119.97(17)
C26 C25 C24 118.30(18)
C26 C25 C33 119.40(17)
C24 C25 C33 122.30(16)
C27 C26 C25 121.22(19)
C27 C26 H26 119.4
C25 C26 H26 119.4
C28 C27 C26 119.87(18)
C28 C27 H27 120.1
C26 C27 H27 120.1
C27 C28 C29 121.18(19)
C27 C28 H28 119.4
C29 C28 H28 119.4
C28 C29 C24 118.43(18)
C28 C29 C30 119.96(18)
C24 C29 C30 121.61(17)
C29 C30 C31 110.36(17)
C29 C30 C32 112.69(18)
C31 C30 C32 109.95(19)
C29 C30 H30 107.9
C31 C30 H30 107.9
C32 C30 H30 107.9
C30 C31 H31A 109.5
C30 C31 H31B 109.5
H31A C31 H31B 109.5
C30 C31 H31C 109.5
H31A C31 H31C 109.5
H31B C31 H31C 109.5
C30 C32 H32A 109.5
C30 C32 H32B 109.5
H32A C32 H32B 109.5
C30 C32 H32C 109.5
H32A C32 H32C 109.5
H32B C32 H32C 109.5
C25 C33 C35 110.48(16)
C25 C33 C34 112.82(17)
C35 C33 C34 109.66(16)
C25 C33 H33 107.9
C35 C33 H33 107.9
C34 C33 H33 107.9
C33 C34 H34A 109.5
C33 C34 H34B 109.5
H34A C34 H34B 109.5
C33 C34 H34C 109.5
H34A C34 H34C 109.5
H34B C34 H34C 109.5
C33 C35 H35A 109.5
C33 C35 H35B 109.5
H35A C35 H35B 109.5
C33 C35 H35C 109.5
H35A C35 H35C 109.5
H35B C35 H35C 109.5
C37 C36 C41 117.71(18)
C37 C36 N3 117.40(17)
C41 C36 N3 124.80(18)
C38 C37 C36 121.10(19)
C38 C37 H37 119.5
C36 C37 H37 119.5
C37 C38 C39 121.04(19)
C37 C38 H38 119.5
C39 C38 H38 119.5
C38 C39 C40 118.3(2)
C38 C39 H39 120.8
C40 C39 H39 120.8
C39 C40 C41 121.0(2)
C39 C40 H40 119.5
C41 C40 H40 119.5
C40 C41 C36 120.74(19)
C40 C41 H41 119.6
C36 C41 H41 119.6
C3 N1 C24 122.68(15)
C3 N1 Ni1 123.78(12)
C24 N1 Ni1 113.46(11)
C2 N2 C12 124.43(15)
C2 N2 Ni1 124.93(12)
C12 N2 Ni1 110.42(11)
N4 N3 C36 114.68(15)
N4 N3 Ni1 65.90(9)
C36 N3 Ni1 130.71(13)
N3 N4 Ni1 70.76(9)
N3 N4 H4A 120.8(17)
Ni1 N4 H4A 116.6(17)
N3 N4 H4B 114.7(18)
Ni1 N4 H4B 116.6(16)
H4A N4 H4B 112(2)
N4 Ni1 N1 158.08(7)
N4 Ni1 N2 103.63(7)
N1 Ni1 N2 98.27(6)
N4 Ni1 N3 43.34(7)
N1 Ni1 N3 114.82(6)
N2 Ni1 N3 146.22(7)

loop_
_geom_bond_atom_site_label_1
_geom_bond_atom_site_label_2
_geom_bond_distance
C1 C2 1.395(3)
C1 C3 1.398(3)
C1 H1 0.9500
C2 N2 1.329(2)
C2 C8 1.566(2)
C3 N1 1.337(2)
C3 C4 1.570(2)
C4 C6 1.540(3)
C4 C5 1.542(3)
C4 C7 1.546(3)
C5 H5A 0.9800
C5 H5B 0.9800
C5 H5C 0.9800
C6 H6A 0.9800
C6 H6B 0.9800
C6 H6C 0.9800
C7 H7A 0.9800
C7 H7B 0.9800
C7 H7C 0.9800
C8 C11 1.533(3)
C8 C10 1.535(3)
C8 C9 1.545(3)
C9 H9A 0.9800
C9 H9B 0.9800
C9 H9C 0.9800
C10 H10A 0.9800
C10 H10B 0.9800
C10 H10C 0.9800
C11 H11A 0.9800
C11 H11B 0.9800
C11 H11C 0.9800
C12 C17 1.399(3)
C12 C13 1.404(3)
C12 N2 1.434(2)
C13 C14 1.398(3)
C13 C21 1.516(3)
C14 C15 1.381(4)
C14 H14 0.9500
C15 C16 1.374(4)
C15 H15 0.9500
C16 C17 1.392(3)
C16 H16 0.9500
C17 C18 1.523(3)
C18 C19 1.502(3)
C18 C20 1.514(3)
C18 H18 1.0000
C19 H19A 0.9800
C19 H19B 0.9800
C19 H19C 0.9800
C20 H20A 0.9800
C20 H20B 0.9800
C20 H20C 0.9800
C21 C23 1.520(3)
C21 C22 1.529(3)
C21 H21 1.0000
C22 H22A 0.9800
C22 H22B 0.9800
C22 H22C 0.9800
C23 H23A 0.9800
C23 H23B 0.9800
C23 H23C 0.9800
C24 C29 1.405(3)
C24 C25 1.407(3)
C24 N1 1.429(2)
C25 C26 1.392(3)
C25 C33 1.514(3)
C26 C27 1.385(3)
C26 H26 0.9500
C27 C28 1.377(3)
C27 H27 0.9500
C28 C29 1.394(3)
C28 H28 0.9500
C29 C30 1.521(3)
C30 C31 1.523(3)
C30 C32 1.523(3)
C30 H30 1.0000
C31 H31A 0.9800
C31 H31B 0.9800
C31 H31C 0.9800
C32 H32A 0.9800
C32 H32B 0.9800
C32 H32C 0.9800
C33 C35 1.532(3)
C33 C34 1.537(3)
C33 H33 1.0000
C34 H34A 0.9800
C34 H34B 0.9800
C34 H34C 0.9800
C35 H35A 0.9800
C35 H35B 0.9800
C35 H35C 0.9800
C36 C37 1.397(3)
C36 C41 1.398(3)
C36 N3 1.406(2)
C37 C38 1.381(3)
C37 H37 0.9500
C38 C39 1.388(3)
C38 H38 0.9500
C39 C40 1.388(3)
C39 H39 0.9500
C40 C41 1.389(3)
C40 H40 0.9500
C41 H41 0.9500
N1 Ni1 1.8798(15)
N2 Ni1 1.8837(14)
N3 N4 1.405(2)
N3 Ni1 1.9332(15)
N4 Ni1 1.8691(16)
N4 H4A 0.92(3)
N4 H4B 0.91(3)

loop_
_geom_torsion_atom_site_label_1
_geom_torsion_atom_site_label_2
_geom_torsion_atom_site_label_3
_geom_torsion_atom_site_label_4
_geom_torsion
C3 C1 C2 N2 -0.4(3)
C3 C1 C2 C8 178.64(19)
C2 C1 C3 N1 1.4(3)
C2 C1 C3 C4 -179.22(19)
N1 C3 C4 C6 -2.0(3)
C1 C3 C4 C6 178.70(17)
N1 C3 C4 C5 -122.82(19)
C1 C3 C4 C5 57.9(2)
N1 C3 C4 C7 118.47(19)
C1 C3 C4 C7 -60.8(2)
N2 C2 C8 C11 -3.2(3)
C1 C2 C8 C11 177.88(17)
N2 C2 C8 C10 117.0(2)
C1 C2 C8 C10 -62.0(2)
N2 C2 C8 C9 -124.0(2)
C1 C2 C8 C9 57.1(2)
C17 C12 C13 C14 -0.2(3)
N2 C12 C13 C14 -174.65(17)
C17 C12 C13 C21 -179.96(18)
N2 C12 C13 C21 5.5(3)
C12 C13 C14 C15 1.5(3)
C21 C13 C14 C15 -178.7(2)
C13 C14 C15 C16 -1.7(4)
C14 C15 C16 C17 0.5(4)
C15 C16 C17 C12 0.8(3)
C15 C16 C17 C18 -177.3(2)
C13 C12 C17 C16 -1.0(3)
N2 C12 C17 C16 173.54(17)
C13 C12 C17 C18 177.14(18)
N2 C12 C17 C18 -8.3(3)
C16 C17 C18 C19 -71.9(3)
C12 C17 C18 C19 110.0(2)
C16 C17 C18 C20 55.5(3)
C12 C17 C18 C20 -122.6(2)
C14 C13 C21 C23 82.1(2)
C12 C13 C21 C23 -98.1(2)
C14 C13 C21 C22 -42.1(3)
C12 C13 C21 C22 137.7(2)
C29 C24 C25 C26 -2.6(3)
N1 C24 C25 C26 179.80(17)
C29 C24 C25 C33 177.12(17)
N1 C24 C25 C33 -0.5(3)
C24 C25 C26 C27 0.7(3)
C33 C25 C26 C27 -179.09(18)
C25 C26 C27 C28 1.4(3)
C26 C27 C28 C29 -1.5(3)
C27 C28 C29 C24 -0.5(3)
C27 C28 C29 C30 179.80(19)
C25 C24 C29 C28 2.5(3)
N1 C24 C29 C28 -179.86(17)
C25 C24 C29 C30 -177.74(17)
N1 C24 C29 C30 -0.1(3)
C28 C29 C30 C31 -73.9(2)
C24 C29 C30 C31 106.4(2)
C28 C29 C30 C32 49.4(3)
C24 C29 C30 C32 -130.3(2)
C26 C25 C33 C35 69.1(2)
C24 C25 C33 C35 -110.6(2)
C26 C25 C33 C34 -54.0(2)
C24 C25 C33 C34 126.25(19)
C41 C36 C37 C38 -3.4(3)
N3 C36 C37 C38 179.81(18)
C36 C37 C38 C39 1.5(3)
C37 C38 C39 C40 1.1(3)
C38 C39 C40 C41 -1.7(3)
C39 C40 C41 C36 -0.3(3)
C37 C36 C41 C40 2.8(3)
N3 C36 C41 C40 179.31(19)
C1 C3 N1 C24 -175.51(17)
C4 C3 N1 C24 5.3(3)
C1 C3 N1 Ni1 1.0(2)
C4 C3 N1 Ni1 -178.25(13)
C29 C24 N1 C3 87.9(2)
C25 C24 N1 C3 -94.4(2)
C29 C24 N1 Ni1 -88.89(18)
C25 C24 N1 Ni1 88.73(17)
C1 C2 N2 C12 -177.04(17)
C8 C2 N2 C12 4.1(3)
C1 C2 N2 Ni1 -2.9(2)
C8 C2 N2 Ni1 178.17(13)
C17 C12 N2 C2 91.5(2)
C13 C12 N2 C2 -93.8(2)
C17 C12 N2 Ni1 -83.33(17)
C13 C12 N2 Ni1 91.32(17)
C37 C36 N3 N4 -169.72(17)
C41 C36 N3 N4 13.7(3)
C37 C36 N3 Ni1 -91.1(2)
C41 C36 N3 Ni1 92.3(2)
C36 N3 N4 Ni1 125.50(15)
N3 N4 Ni1 N1 -5.5(3)
N3 N4 Ni1 N2 171.58(10)
C3 N1 Ni1 N4 174.09(19)
C24 N1 Ni1 N4 -9.1(3)
C3 N1 Ni1 N2 -3.04(15)
C24 N1 Ni1 N2 173.74(12)
C3 N1 Ni1 N3 169.93(14)
C24 N1 Ni1 N3 -13.29(15)
C2 N2 Ni1 N4 -174.82(15)
C12 N2 Ni1 N4 -0.02(14)
C2 N2 Ni1 N1 4.08(16)
C12 N2 Ni1 N1 178.88(12)
C2 N2 Ni1 N3 -164.41(14)
C12 N2 Ni1 N3 10.40(19)
C36 N3 Ni1 N4 -102.6(2)
N4 N3 Ni1 N1 177.74(11)
C36 N3 Ni1 N1 75.11(17)
N4 N3 Ni1 N2 -14.83(18)
C36 N3 Ni1 N2 -117.46(17)
